data_8100746
loop_
_publ_author_name
'Morsali, Ali'
'Mahjoub, Ali Reza'

_publ_section_title
;
Refinement of the crystal structure of trans-bis(1,10-phenanthroline)
bismuth(III) tribromide, C~24~H~16~BiBr~3~N~4~
;
_journal_issue 4
_journal_name_full 'Zeitschrift f\"ur Kristallographie - New Crystal Structures'
_journal_page_first 513
_journal_page_last 514
_journal_volume 217
_journal_year 2002
_chemical_formula_moiety 'C24 H16 Bi Br3 N4'
_chemical_formula_structural 'C24 H16 Bi Br3 N4'
_chemical_formula_sum 'C24 H16 Bi Br3 N4'
_chemical_formula_weight 809.12
_chemical_melting_point 293
_space_group_IT_number 14
_symmetry_cell_setting monoclinic
_symmetry_space_group_name_Hall '-P 2ybc'
_symmetry_space_group_name_H-M 'P 1 21/c 1'
_cell_angle_alpha 90.00
_cell_angle_beta 117.606(14)
_cell_angle_gamma 90.00
_cell_formula_units_Z 4
_cell_length_a 17.605(4)
_cell_length_b 8.8159(13)
_cell_length_c 17.583(4)
_cell_measurement_temperature 293(2)
_cell_volume 2418.3(8)
_diffrn_ambient_temperature 293(2)
_exptl_crystal_density_diffrn 2.222
_cod_depositor_comments
;
The following automatic conversions were performed:
'_symmetry_cell_setting' value 'Monoclinic' changed to 'monoclinic'
according to '/home/saulius/struct/CIF-dictionaries/cif_core.dic'
dictionary named 'cif_core.dic' version 2.4.1 from 2010-06-29.

Automatic conversion script
Id: cif_fix_enum 1527 2010-12-29 10:47:43Z saulius 
;
_cod_original_sg_symbol_H-M 'P 21/c'
_cod_original_formula_sum 'C24 H16 Bi1 Br3 N4'
_cod_database_code 8100746

loop_
_symmetry_equiv_pos_as_xyz
'x, y, z'
'-x, y+1/2, -z+1/2'
'-x, -y, -z'
'x, -y-1/2, z-1/2'

loop_
_atom_site_label
_atom_site_type_symbol
_atom_site_fract_x
_atom_site_fract_y
_atom_site_fract_z
_atom_site_U_iso_or_equiv
_atom_site_adp_type
_atom_site_occupancy
_atom_site_symmetry_multiplicity
_atom_site_calc_flag
_atom_site_refinement_flags
_atom_site_disorder_assembly
_atom_site_disorder_group
Bi1 Bi 0.244246(18) 0.76842(3) 0.492969(18) 0.03093(9) Uani 1 4 d . . .
Br2 Br 0.17896(6) 0.89952(10) 0.59974(5) 0.0436(2) Uani 1 4 d . . .
Br3 Br 0.23037(6) 0.65746(12) 0.33839(6) 0.0496(2) Uani 1 4 d . . .
Br1 Br 0.28319(6) 1.05801(11) 0.45558(7) 0.0560(3) Uani 1 4 d . . .
N1 N 0.0909(4) 0.8112(7) 0.3939(4) 0.0306(15) Uani 1 4 d . . .
N2 N 0.1517(4) 0.5414(7) 0.4789(4) 0.0351(16) Uani 1 4 d . . .
N3 N 0.3482(4) 0.6308(8) 0.6502(4) 0.0410(17) Uani 1 4 d . . .
N4 N 0.4127(4) 0.7019(8) 0.5392(4) 0.0398(17) Uani 1 4 d . . .
C23 C 0.4663(5) 0.6396(9) 0.6155(5) 0.0306(18) Uani 1 4 d . . .
C22 C 0.4435(5) 0.7342(11) 0.4854(5) 0.046(2) Uani 1 4 d . . .
H22A H 0.4064 0.7745 0.4320 0.055 Uiso 1 4 calc R . .
C24 C 0.4326(5) 0.6046(10) 0.6750(5) 0.039(2) Uani 1 4 d . . .
C11 C 0.0671(5) 0.5527(10) 0.4231(5) 0.039(2) Uani 1 4 d . . .
C1 C 0.0615(5) 0.9439(10) 0.3556(5) 0.042(2) Uani 1 4 d . . .
H1A H 0.0997 1.0239 0.3667 0.050 Uiso 1 4 calc R . .
C12 C 0.0346(5) 0.6942(9) 0.3792(5) 0.0327(19) Uani 1 4 d . . .
C10 C 0.1802(6) 0.4082(10) 0.5161(6) 0.049(2) Uani 1 4 d . . .
H10A H 0.2387 0.3981 0.5518 0.059 Uiso 1 4 calc R . .
C19 C 0.5538(5) 0.6126(10) 0.6402(5) 0.040(2) Uani 1 4 d . . .
C4 C -0.0533(5) 0.7097(11) 0.3231(5) 0.043(2) Uani 1 4 d . . .
C21 C 0.5287(6) 0.7108(11) 0.5047(6) 0.052(2) Uani 1 4 d . . .
H21A H 0.5478 0.7361 0.4650 0.062 Uiso 1 4 calc R . .
C20 C 0.5837(5) 0.6507(11) 0.5818(6) 0.049(2) Uani 1 4 d . . .
H20A H 0.6409 0.6352 0.5957 0.059 Uiso 1 4 calc R . .
C7 C 0.0103(6) 0.4306(10) 0.4082(6) 0.045(2) Uani 1 4 d . . .
C14 C 0.3707(6) 0.5404(11) 0.7873(5) 0.052(2) Uani 1 4 d . . .
H14A H 0.3477 0.5228 0.8247 0.063 Uiso 1 4 calc R . .
C16 C 0.4880(6) 0.5439(11) 0.7565(6) 0.052(3) Uani 1 4 d . . .
C8 C 0.0440(7) 0.2959(11) 0.4514(7) 0.054(3) Uani 1 4 d . . .
H8A H 0.0082 0.2132 0.4433 0.065 Uiso 1 4 calc R . .
C13 C 0.3204(6) 0.5966(11) 0.7058(6) 0.051(2) Uani 1 4 d . . .
H13A H 0.2624 0.6113 0.6889 0.061 Uiso 1 4 calc R . .
C18 C 0.6073(6) 0.5499(13) 0.7233(7) 0.063(3) Uani 1 4 d . . .
H18A H 0.6645 0.5290 0.7394 0.076 Uiso 1 4 calc R . .
C3 C -0.0816(6) 0.8488(13) 0.2836(6) 0.057(3) Uani 1 4 d . . .
H3A H -0.1394 0.8631 0.2461 0.069 Uiso 1 4 calc R . .
C6 C -0.0786(6) 0.4481(13) 0.3472(7) 0.059(3) Uani 1 4 d . . .
H6A H -0.1158 0.3664 0.3351 0.071 Uiso 1 4 calc R . .
C5 C -0.1089(6) 0.5838(13) 0.3070(7) 0.062(3) Uani 1 4 d . . .
H5A H -0.1667 0.5937 0.2684 0.074 Uiso 1 4 calc R . .
C9 C 0.1294(8) 0.2848(11) 0.5055(7) 0.063(3) Uani 1 4 d . . .
H9A H 0.1528 0.1949 0.5348 0.076 Uiso 1 4 calc R . .
C17 C 0.5760(6) 0.5213(13) 0.7777(6) 0.067(3) Uani 1 4 d . . .
H17A H 0.6131 0.4850 0.8320 0.080 Uiso 1 4 calc R . .
C2 C -0.0244(6) 0.9663(12) 0.2997(6) 0.054(3) Uani 1 4 d . . .
H2A H -0.0435 1.0598 0.2732 0.065 Uiso 1 4 calc R . .
C15 C 0.4547(7) 0.5114(11) 0.8116(6) 0.059(3) Uani 1 4 d . . .
H15B H 0.4895 0.4698 0.8652 0.070 Uiso 1 4 calc R . .

loop_
_atom_site_aniso_label
_atom_site_aniso_U_11
_atom_site_aniso_U_22
_atom_site_aniso_U_33
_atom_site_aniso_U_23
_atom_site_aniso_U_13
_atom_site_aniso_U_12
Bi1 0.02477(13) 0.03695(16) 0.03062(15) -0.00116(15) 0.01246(11) -0.00399(15)
Br2 0.0496(5) 0.0447(5) 0.0448(5) -0.0009(4) 0.0288(4) -0.0009(4)
Br3 0.0389(5) 0.0699(6) 0.0418(5) -0.0171(4) 0.0203(4) -0.0062(4)
Br1 0.0600(6) 0.0487(6) 0.0704(6) -0.0014(5) 0.0395(5) -0.0148(5)
N1 0.030(3) 0.033(4) 0.034(3) 0.000(3) 0.019(3) -0.001(3)
N2 0.038(4) 0.027(4) 0.045(4) 0.006(3) 0.023(3) 0.005(3)
N3 0.035(4) 0.051(5) 0.045(4) 0.011(3) 0.025(3) 0.004(3)
N4 0.030(3) 0.058(5) 0.031(4) 0.002(3) 0.014(3) -0.001(3)
C23 0.030(4) 0.026(4) 0.035(4) -0.001(3) 0.014(3) 0.000(3)
C22 0.028(4) 0.073(7) 0.036(4) 0.006(5) 0.014(3) -0.002(5)
C24 0.029(4) 0.045(5) 0.037(5) -0.001(4) 0.010(4) 0.008(4)
C11 0.045(5) 0.035(5) 0.045(5) -0.009(4) 0.028(4) -0.005(4)
C1 0.044(5) 0.040(5) 0.047(5) 0.002(4) 0.027(4) -0.001(4)
C12 0.027(4) 0.036(5) 0.038(4) -0.008(4) 0.018(3) -0.003(3)
C10 0.065(6) 0.034(5) 0.049(5) 0.005(4) 0.027(5) 0.003(5)
C19 0.031(4) 0.043(5) 0.046(5) -0.001(4) 0.018(4) 0.000(4)
C4 0.028(4) 0.057(6) 0.043(5) -0.010(4) 0.016(4) -0.008(4)
C21 0.048(5) 0.061(6) 0.055(6) 0.001(5) 0.032(5) -0.014(5)
C20 0.029(4) 0.056(6) 0.059(6) 0.000(5) 0.018(4) 0.001(4)
C7 0.055(6) 0.046(6) 0.049(5) -0.017(4) 0.035(5) -0.014(5)
C14 0.066(6) 0.061(6) 0.038(5) 0.010(5) 0.031(5) 0.011(5)
C16 0.052(6) 0.052(6) 0.045(5) 0.011(5) 0.016(5) 0.018(5)
C8 0.067(7) 0.040(6) 0.070(7) -0.008(5) 0.044(6) -0.015(5)
C13 0.043(5) 0.065(6) 0.054(6) 0.006(5) 0.030(5) 0.000(5)
C18 0.040(5) 0.082(8) 0.062(7) 0.004(6) 0.019(5) 0.024(5)
C3 0.035(5) 0.087(8) 0.048(6) 0.010(6) 0.018(4) 0.016(5)
C6 0.049(6) 0.067(7) 0.069(7) -0.014(6) 0.034(5) -0.020(5)
C5 0.027(5) 0.082(8) 0.069(7) -0.012(6) 0.016(5) -0.013(5)
C9 0.099(9) 0.035(5) 0.064(6) 0.004(5) 0.046(6) 0.001(6)
C17 0.046(6) 0.090(8) 0.044(6) 0.021(6) 0.004(5) 0.026(6)
C2 0.049(6) 0.054(6) 0.054(6) 0.016(5) 0.020(5) 0.016(5)
C15 0.074(7) 0.051(6) 0.048(6) 0.010(5) 0.026(5) 0.018(6)

loop_
_geom_bond_atom_site_label_1
_geom_bond_atom_site_label_2
_geom_bond_distance
_geom_bond_site_symmetry_2
_geom_bond_publ_flag
Bi1 N1 2.471(6) . ?
Bi1 N2 2.520(6) . ?
Bi1 N4 2.751(6) . ?
Bi1 N3 2.789(7) . ?
Bi1 Br3 2.7908(11) . ?
Bi1 Br1 2.7996(10) . ?
Bi1 Br2 2.8603(10) . ?
N1 C1 1.329(10) . ?
N1 C12 1.370(10) . ?
N2 C10 1.324(10) . ?
N2 C11 1.355(10) . ?
N3 C13 1.315(10) . ?
N3 C24 1.359(10) . ?
N4 C22 1.321(10) . ?
N4 C23 1.349(9) . ?
C23 C19 1.414(10) . ?
C23 C24 1.455(11) . ?
C22 C21 1.392(11) . ?
C24 C16 1.412(11) . ?
C11 C7 1.409(11) . ?
C11 C12 1.438(11) . ?
C1 C2 1.384(12) . ?
C12 C4 1.404(10) . ?
C10 C9 1.365(13) . ?
C19 C20 1.395(12) . ?
C19 C18 1.433(12) . ?
C4 C3 1.383(13) . ?
C4 C5 1.419(12) . ?
C21 C20 1.357(12) . ?
C7 C8 1.386(13) . ?
C7 C6 1.438(13) . ?
C14 C15 1.360(13) . ?
C14 C13 1.382(12) . ?
C16 C15 1.375(14) . ?
C16 C17 1.429(13) . ?
C8 C9 1.361(14) . ?
C18 C17 1.330(14) . ?
C3 C2 1.380(13) . ?
C6 C5 1.366(14) . ?
